data_1568349
loop_
_publ_author_name
'Tendera, Lukas'
'Fantuzzi, Felipe'
'Marder, Todd B.'
'Radius, Udo'

_publ_section_title
;
 Nickel boryl complexes and nickel-catalyzed alkyne borylation.
;
_journal_issue 8
_journal_name_full 'Chemical science'
_journal_page_first 2215
_journal_page_last 2228
_journal_paper_doi 10.1039/d2sc04690c
_journal_volume 14
_journal_year 2023
_chemical_formula_moiety 'C42 H62 B2 N4 Ni O4'
_chemical_formula_sum 'C42 H62 B2 N4 Ni O4'
_chemical_formula_weight 767.28
_space_group_crystal_system monoclinic
_space_group_IT_number 14
_space_group_name_Hall '-P 2yn'
_space_group_name_H-M_alt 'P 1 21/n 1'
_atom_sites_solution_hydrogens geom
_audit_creation_method SHELXL-2018/3
_audit_update_record
;
2022-08-20 deposited with the CCDC.	2023-01-27 downloaded from the CCDC.
;
_cell_angle_alpha 90
_cell_angle_beta 97.7140(10)
_cell_angle_gamma 90
_cell_formula_units_Z 4
_cell_length_a 11.23960(10)
_cell_length_b 19.39160(10)
_cell_length_c 19.42560(10)
_cell_measurement_reflns_used 25806
_cell_measurement_temperature 99.99(10)
_cell_measurement_theta_max 79.8050
_cell_measurement_theta_min 3.2440
_cell_volume 4195.57(5)
_computing_cell_refinement 'CrysAlisPro 1.171.40.45a (Rigaku OD, 2019)'
_computing_data_collection 'CrysAlisPro 1.171.40.45a (Rigaku OD, 2019)'
_computing_data_reduction 'CrysAlisPro 1.171.40.45a (Rigaku OD, 2019)'
_computing_molecular_graphics 'SHELXL-2018/3 (Sheldrick, 2018)'
_computing_publication_material 'SHELXL-2018/3 (Sheldrick, 2018)'
_computing_structure_refinement 'SHELXL-2018/3 (Sheldrick, 2018)'
_computing_structure_solution 'SHELXT 2014/5 (Sheldrick, 2014)'
_diffrn_ambient_temperature 99.99(10)
_diffrn_detector 'Hybrid Pixel Array Detector'
_diffrn_detector_type HyPix
_diffrn_measured_fraction_theta_full 1.000
_diffrn_measured_fraction_theta_max 0.998
_diffrn_measurement_device 'four-circle diffractometer'
_diffrn_measurement_device_type 'XtaLAB Synergy, Dualflex, HyPix'
_diffrn_measurement_method '\w scans'
_diffrn_radiation_monochromator mirror
_diffrn_radiation_probe x-ray
_diffrn_radiation_type 'Cu K\a'
_diffrn_radiation_wavelength 1.54184
_diffrn_reflns_av_R_equivalents 0.0437
_diffrn_reflns_av_unetI/netI 0.0328
_diffrn_reflns_Laue_measured_fraction_full 1.000
_diffrn_reflns_Laue_measured_fraction_max 0.998
_diffrn_reflns_limit_h_max 14
_diffrn_reflns_limit_h_min -14
_diffrn_reflns_limit_k_max 24
_diffrn_reflns_limit_k_min -19
_diffrn_reflns_limit_l_max 23
_diffrn_reflns_limit_l_min -24
_diffrn_reflns_number 45015
_diffrn_reflns_point_group_measured_fraction_full 1.000
_diffrn_reflns_point_group_measured_fraction_max 0.998
_diffrn_reflns_theta_full 67.684
_diffrn_reflns_theta_max 74.502
_diffrn_reflns_theta_min 3.235
_diffrn_source 'micro-focus sealed X-ray tube'
_diffrn_source_type 'PhotonJet (Cu) X-ray Source'
_exptl_absorpt_coefficient_mu 1.007
_exptl_absorpt_correction_T_max 1.000
_exptl_absorpt_correction_T_min 0.440
_exptl_absorpt_correction_type gaussian
_exptl_absorpt_process_details
;
CrysAlisPro 1.171.40.49a (Rigaku Oxford Diffraction, 2019)
Numerical absorption correction based on gaussian integration over
			a multifaceted crystal model
Empirical absorption correction using spherical harmonics,
 implemented in SCALE3 ABSPACK scaling algorithm.
;
_exptl_crystal_colour orange
_exptl_crystal_density_diffrn 1.215
_exptl_crystal_description plate
_exptl_crystal_F_000 1648
_exptl_crystal_size_max 0.321
_exptl_crystal_size_mid 0.155
_exptl_crystal_size_min 0.043
_refine_diff_density_max 0.309
_refine_diff_density_min -0.312
_refine_diff_density_rms 0.046
_refine_ls_extinction_method none
_refine_ls_goodness_of_fit_ref 1.063
_refine_ls_hydrogen_treatment constr
_refine_ls_matrix_type full
_refine_ls_number_parameters 492
_refine_ls_number_reflns 8567
_refine_ls_number_restraints 0
_refine_ls_restrained_S_all 1.063
_refine_ls_R_factor_all 0.0379
_refine_ls_R_factor_gt 0.0342
_refine_ls_shift/su_max 0.003
_refine_ls_shift/su_mean 0.000
_refine_ls_structure_factor_coef Fsqd
_refine_ls_weighting_details 'w=1/[\s^2^(Fo^2^)+(0.0401P)^2^+1.6388P] where P=(Fo^2^+2Fc^2^)/3'
_refine_ls_weighting_scheme calc
_refine_ls_wR_factor_gt 0.0884
_refine_ls_wR_factor_ref 0.0910
_reflns_Friedel_coverage 0.000
_reflns_number_gt 7719
_reflns_number_total 8567
_reflns_threshold_expression 'I > 2\s(I)'
_cod_data_source_file d2sc04690c2.cif
_cod_data_source_block compound_15b
_cod_depositor_comments 'Adding full bibliography for 1568336--1568351.cif.'
_cod_original_sg_symbol_H-M 'P 21/n'
_cod_database_code 1568349
_shelx_shelxl_version_number 2018/3
_shelx_space_group_comment
;
The symmetry employed for this shelxl refinement is uniquely defined
by the following loop, which should always be used as a source of
symmetry information in preference to the above space-group names.
They are only intended as comments.
;

loop_
_space_group_symop_operation_xyz
'x, y, z'
'-x+1/2, y+1/2, -z+1/2'
'-x, -y, -z'
'x-1/2, -y-1/2, z-1/2'

loop_
_atom_site_label
_atom_site_type_symbol
_atom_site_fract_x
_atom_site_fract_y
_atom_site_fract_z
_atom_site_U_iso_or_equiv
_atom_site_adp_type
_atom_site_occupancy
_atom_site_site_symmetry_order
_atom_site_calc_flag
_atom_site_refinement_flags_posn
_atom_site_refinement_flags_adp
_atom_site_refinement_flags_occupancy
_atom_site_disorder_assembly
_atom_site_disorder_group
Ni01 Ni 0.55663(2) 0.31770(2) 0.67032(2) 0.01489(7) Uani 1 1 d . . . . .
B1 B 0.41124(13) 0.34449(7) 0.57647(7) 0.0167(3) Uani 1 1 d . . . . .
O002 O 0.36099(8) 0.41029(4) 0.55557(4) 0.01779(18) Uani 1 1 d . . . . .
B2 B 0.51418(14) 0.19016(7) 0.58061(7) 0.0193(3) Uani 1 1 d . . . . .
O003 O 0.31988(8) 0.30359(5) 0.60114(5) 0.01827(18) Uani 1 1 d . . . . .
O004 O 0.39503(8) 0.18009(5) 0.54938(5) 0.02142(19) Uani 1 1 d . . . . .
O005 O 0.56674(9) 0.12519(5) 0.59883(5) 0.0267(2) Uani 1 1 d . . . . .
N006 N 0.66903(10) 0.26440(5) 0.80633(6) 0.0188(2) Uani 1 1 d . . . . .
N007 N 0.47288(10) 0.43147(6) 0.75678(6) 0.0189(2) Uani 1 1 d . . . . .
N008 N 0.63175(9) 0.46155(5) 0.71403(5) 0.0180(2) Uani 1 1 d . . . . .
N009 N 0.49787(10) 0.21520(6) 0.77856(6) 0.0195(2) Uani 1 1 d . . . . .
C00A C 0.24413(11) 0.40819(7) 0.56833(6) 0.0177(2) Uani 1 1 d . . . . .
C00B C 0.21967(11) 0.34404(7) 0.59534(6) 0.0186(2) Uani 1 1 d . . . . .
C00C C 0.57544(11) 0.26054(6) 0.75377(6) 0.0175(2) Uani 1 1 d . . . . .
C00D C 0.60126(11) 0.37191(7) 0.52145(6) 0.0178(2) Uani 1 1 d . . . . .
H00A H 0.687340 0.365226 0.531738 0.021 Uiso 1 1 calc R U . . .
H00B H 0.583535 0.419372 0.532126 0.021 Uiso 1 1 calc R U . . .
C00E C 0.55052(11) 0.40867(6) 0.71322(6) 0.0166(2) Uani 1 1 d . . . . .
C00F C 0.54227(13) 0.19255(7) 0.84551(7) 0.0223(3) Uani 1 1 d . . . . .
C00G C 0.37556(13) 0.11005(7) 0.54961(7) 0.0240(3) Uani 1 1 d . . . . .
C00H C 0.53738(11) 0.32371(6) 0.56628(6) 0.0164(2) Uani 1 1 d . . . . .
C00I C 0.15730(12) 0.45851(7) 0.55691(7) 0.0209(3) Uani 1 1 d . . . . .
H00I H 0.174028 0.501655 0.539633 0.025 Uiso 1 1 calc R U . . .
C00J C 0.64990(12) 0.22332(7) 0.86273(7) 0.0216(3) Uani 1 1 d . . . . .
C00K C 0.56077(12) 0.35793(7) 0.44402(6) 0.0204(3) Uani 1 1 d . . . . .
H00C H 0.579409 0.310473 0.433869 0.024 Uiso 1 1 calc R U . . .
H00D H 0.474333 0.363420 0.434610 0.024 Uiso 1 1 calc R U . . .
C00L C 0.58600(11) 0.25668(6) 0.58891(6) 0.0177(2) Uani 1 1 d . . . . .
C00M C 0.60541(12) 0.51521(7) 0.75770(7) 0.0231(3) Uani 1 1 d . . . . .
C00N C 0.72839(12) 0.46249(7) 0.66964(7) 0.0199(3) Uani 1 1 d . . . . .
H00N H 0.724914 0.418438 0.644731 0.024 Uiso 1 1 calc R U . . .
C00O C 0.37270(12) 0.38852(7) 0.77355(7) 0.0215(3) Uani 1 1 d . . . . .
H00O H 0.369821 0.347749 0.743562 0.026 Uiso 1 1 calc R U . . .
C00P C 0.72169(11) 0.24355(7) 0.59233(7) 0.0202(3) Uani 1 1 d . . . . .
H00E H 0.763942 0.286075 0.605825 0.024 Uiso 1 1 calc R U . . .
H00F H 0.745408 0.209807 0.628433 0.024 Uiso 1 1 calc R U . . .
C00Q C 0.77406(12) 0.30791(7) 0.79973(7) 0.0231(3) Uani 1 1 d . . . . .
H00Q H 0.754626 0.334194 0.756601 0.028 Uiso 1 1 calc R U . . .
C00R C 0.10754(12) 0.32703(7) 0.61100(7) 0.0232(3) Uani 1 1 d . . . . .
H00R H 0.091843 0.284046 0.629015 0.028 Uiso 1 1 calc R U . . .
C00S C 0.01813(12) 0.37752(8) 0.59851(7) 0.0260(3) Uani 1 1 d . . . . .
H00S H -0.059118 0.367749 0.607851 0.031 Uiso 1 1 calc R U . . .
C00T C 0.38980(12) 0.18862(7) 0.73485(7) 0.0220(3) Uani 1 1 d . . . . .
H00T H 0.390549 0.207704 0.688195 0.026 Uiso 1 1 calc R U . . .
C00U C 0.47919(14) 0.07710(7) 0.57874(7) 0.0271(3) Uani 1 1 d . . . . .
C00V C 0.04265(12) 0.44179(8) 0.57248(7) 0.0245(3) Uani 1 1 d . . . . .
H00V H -0.018287 0.474482 0.565216 0.029 Uiso 1 1 calc R U . . .
C00W C 0.50561(12) 0.49620(7) 0.78447(7) 0.0236(3) Uani 1 1 d . . . . .
C00X C 0.85274(12) 0.46739(8) 0.71219(7) 0.0266(3) Uani 1 1 d . . . . .
H00G H 0.912478 0.471223 0.681405 0.040 Uiso 1 1 calc R U . . .
H00H H 0.867674 0.426748 0.740229 0.040 Uiso 1 1 calc R U . . .
H00J H 0.856191 0.507289 0.741648 0.040 Uiso 1 1 calc R U . . .
C00Y C 0.39620(14) 0.36283(8) 0.84830(7) 0.0283(3) Uani 1 1 d . . . . .
H00K H 0.333317 0.331776 0.856903 0.043 Uiso 1 1 calc R U . . .
H00L H 0.398179 0.401335 0.879493 0.043 Uiso 1 1 calc R U . . .
H00M H 0.471885 0.339185 0.855592 0.043 Uiso 1 1 calc R U . . .
C00Z C 0.27208(15) 0.07411(8) 0.52670(8) 0.0319(3) Uani 1 1 d . . . . .
H00Z H 0.202142 0.096336 0.507417 0.038 Uiso 1 1 calc R U . . .
C010 C 0.39554(14) 0.11033(7) 0.72814(8) 0.0286(3) Uani 1 1 d . . . . .
H01A H 0.338769 0.095499 0.689623 0.043 Uiso 1 1 calc R U . . .
H01B H 0.376495 0.089309 0.770056 0.043 Uiso 1 1 calc R U . . .
H01C H 0.474955 0.096927 0.720537 0.043 Uiso 1 1 calc R U . . .
C011 C 0.61950(13) 0.40531(8) 0.39563(7) 0.0264(3) Uani 1 1 d . . . . .
H01D H 0.588157 0.395178 0.348289 0.040 Uiso 1 1 calc R U . . .
H01E H 0.704763 0.398082 0.402450 0.040 Uiso 1 1 calc R U . . .
H01F H 0.602502 0.452482 0.405731 0.040 Uiso 1 1 calc R U . . .
C012 C 0.76232(12) 0.21776(8) 0.52429(7) 0.0262(3) Uani 1 1 d . . . . .
H01G H 0.708015 0.181774 0.504799 0.031 Uiso 1 1 calc R U . . .
H01H H 0.757124 0.255485 0.491225 0.031 Uiso 1 1 calc R U . . .
C013 C 0.73241(14) 0.21751(8) 0.92985(7) 0.0288(3) Uani 1 1 d . . . . .
H01I H 0.719380 0.174139 0.951461 0.043 Uiso 1 1 calc R U . . .
H01J H 0.716465 0.254464 0.960198 0.043 Uiso 1 1 calc R U . . .
H01K H 0.814207 0.220208 0.920856 0.043 Uiso 1 1 calc R U . . .
C014 C 0.27161(13) 0.21086(8) 0.75883(8) 0.0289(3) Uani 1 1 d . . . . .
H01L H 0.205661 0.191440 0.728471 0.043 Uiso 1 1 calc R U . . .
H01M H 0.265863 0.260250 0.757703 0.043 Uiso 1 1 calc R U . . .
H01N H 0.269035 0.194862 0.805371 0.043 Uiso 1 1 calc R U . . .
C015 C 0.25095(12) 0.42441(8) 0.75770(8) 0.0276(3) Uani 1 1 d . . . . .
H01O H 0.187961 0.390791 0.756260 0.041 Uiso 1 1 calc R U . . .
H01P H 0.245967 0.447279 0.713576 0.041 Uiso 1 1 calc R U . . .
H01Q H 0.242482 0.457681 0.793310 0.041 Uiso 1 1 calc R U . . .
C016 C 0.70894(14) 0.51941(7) 0.61499(7) 0.0279(3) Uani 1 1 d . . . . .
H01R H 0.758770 0.510912 0.579438 0.042 Uiso 1 1 calc R U . . .
H01S H 0.729621 0.563161 0.636445 0.042 Uiso 1 1 calc R U . . .
H01T H 0.626205 0.519935 0.594724 0.042 Uiso 1 1 calc R U . . .
C017 C 0.47794(15) 0.14730(9) 0.89090(8) 0.0327(3) Uani 1 1 d . . . . .
H01U H 0.523627 0.144436 0.936259 0.049 Uiso 1 1 calc R U . . .
H01V H 0.468655 0.102007 0.870954 0.049 Uiso 1 1 calc R U . . .
H01W H 0.400283 0.166440 0.894606 0.049 Uiso 1 1 calc R U . . .
C018 C 0.88551(13) 0.26543(9) 0.79153(9) 0.0346(3) Uani 1 1 d . . . . .
H01X H 0.950518 0.295776 0.784935 0.052 Uiso 1 1 calc R U . . .
H01Y H 0.868764 0.235613 0.751966 0.052 Uiso 1 1 calc R U . . .
H01Z H 0.907405 0.238170 0.832525 0.052 Uiso 1 1 calc R U . . .
C019 C 0.79465(17) 0.36042(8) 0.85807(8) 0.0372(4) Uani 1 1 d . . . . .
H010 H 0.859555 0.390405 0.850402 0.056 Uiso 1 1 calc R U . . .
H011 H 0.814411 0.336927 0.901603 0.056 Uiso 1 1 calc R U . . .
H012 H 0.723007 0.387140 0.859098 0.056 Uiso 1 1 calc R U . . .
C01B C 0.67618(16) 0.58006(8) 0.77282(10) 0.0381(4) Uani 1 1 d . . . . .
H013 H 0.629623 0.612585 0.795191 0.057 Uiso 1 1 calc R U . . .
H014 H 0.695304 0.599384 0.730144 0.057 Uiso 1 1 calc R U . . .
H015 H 0.749047 0.569832 0.802822 0.057 Uiso 1 1 calc R U . . .
C01C C 0.27793(18) 0.00212(9) 0.53402(8) 0.0409(4) Uani 1 1 d . . . . .
H016 H 0.210307 -0.024183 0.518824 0.049 Uiso 1 1 calc R U . . .
C01D C 0.48554(19) 0.00656(8) 0.58654(9) 0.0399(4) Uani 1 1 d . . . . .
H017 H 0.555549 -0.015250 0.606351 0.048 Uiso 1 1 calc R U . . .
C01F C 0.3815(2) -0.03049(8) 0.56320(9) 0.0441(4) Uani 1 1 d . . . . .
H018 H 0.382049 -0.078267 0.567431 0.053 Uiso 1 1 calc R U . . .
C01G C 0.43936(16) 0.53625(9) 0.83296(10) 0.0421(4) Uani 1 1 d . . . . .
H019 H 0.483784 0.577154 0.847638 0.063 Uiso 1 1 calc R U . . .
H020 H 0.430053 0.508444 0.872776 0.063 Uiso 1 1 calc R U . . .
H021 H 0.361682 0.548876 0.809613 0.063 Uiso 1 1 calc R U . . .
C01H C 0.88894(15) 0.18994(10) 0.53415(9) 0.0416(4) Uani 1 1 d . . . . .
H022 H 0.909767 0.174976 0.490199 0.062 Uiso 1 1 calc R U . . .
H023 H 0.894179 0.151650 0.565739 0.062 Uiso 1 1 calc R U . . .
H024 H 0.943383 0.225505 0.552785 0.062 Uiso 1 1 calc R U . . .

loop_
_atom_site_aniso_label
_atom_site_aniso_U_11
_atom_site_aniso_U_22
_atom_site_aniso_U_33
_atom_site_aniso_U_23
_atom_site_aniso_U_13
_atom_site_aniso_U_12
Ni01 0.01794(12) 0.01348(12) 0.01284(11) 0.00009(7) 0.00053(8) 0.00043(8)
B1 0.0205(7) 0.0156(6) 0.0129(6) -0.0013(5) -0.0013(5) 0.0001(5)
O002 0.0178(4) 0.0174(4) 0.0183(4) 0.0015(3) 0.0028(3) 0.0022(3)
B2 0.0246(7) 0.0183(7) 0.0145(6) -0.0016(5) 0.0007(5) 0.0030(6)
O003 0.0174(4) 0.0174(4) 0.0197(4) 0.0010(3) 0.0011(3) 0.0014(3)
O004 0.0247(5) 0.0164(4) 0.0220(5) -0.0009(3) -0.0012(4) -0.0022(3)
O005 0.0321(5) 0.0164(5) 0.0299(5) 0.0001(4) -0.0019(4) 0.0038(4)
N006 0.0214(5) 0.0176(5) 0.0164(5) 0.0011(4) -0.0012(4) -0.0008(4)
N007 0.0206(5) 0.0178(5) 0.0188(5) -0.0029(4) 0.0043(4) 0.0003(4)
N008 0.0208(5) 0.0154(5) 0.0180(5) -0.0021(4) 0.0032(4) -0.0006(4)
N009 0.0224(5) 0.0187(5) 0.0166(5) 0.0032(4) -0.0002(4) -0.0014(4)
C00A 0.0184(6) 0.0210(6) 0.0134(5) -0.0014(5) 0.0006(4) 0.0012(5)
C00B 0.0193(6) 0.0194(6) 0.0164(6) -0.0020(5) -0.0002(4) 0.0023(5)
C00C 0.0189(6) 0.0156(6) 0.0179(6) -0.0003(5) 0.0015(5) 0.0009(5)
C00D 0.0187(6) 0.0178(6) 0.0167(6) -0.0011(5) 0.0015(4) 0.0001(5)
C00E 0.0190(6) 0.0171(6) 0.0133(5) 0.0013(4) 0.0009(4) 0.0015(5)
C00F 0.0286(7) 0.0208(6) 0.0169(6) 0.0038(5) 0.0006(5) -0.0009(5)
C00G 0.0362(7) 0.0181(6) 0.0186(6) -0.0022(5) 0.0065(5) -0.0048(5)
C00H 0.0194(6) 0.0172(6) 0.0122(5) -0.0016(4) 0.0003(4) -0.0003(5)
C00I 0.0235(6) 0.0214(6) 0.0174(6) -0.0003(5) 0.0010(5) 0.0040(5)
C00J 0.0275(7) 0.0193(6) 0.0168(6) 0.0035(5) -0.0010(5) 0.0004(5)
C00K 0.0227(6) 0.0218(6) 0.0161(6) -0.0005(5) 0.0012(5) -0.0005(5)
C00L 0.0193(6) 0.0187(6) 0.0145(6) -0.0025(5) -0.0006(4) 0.0016(5)
C00M 0.0275(7) 0.0187(6) 0.0231(6) -0.0048(5) 0.0038(5) -0.0001(5)
C00N 0.0237(6) 0.0189(6) 0.0177(6) -0.0019(5) 0.0049(5) -0.0032(5)
C00O 0.0235(6) 0.0222(6) 0.0195(6) -0.0028(5) 0.0060(5) -0.0018(5)
C00P 0.0198(6) 0.0197(6) 0.0201(6) -0.0028(5) -0.0007(5) 0.0032(5)
C00Q 0.0241(6) 0.0234(7) 0.0203(6) 0.0028(5) -0.0026(5) -0.0064(5)
C00R 0.0219(6) 0.0230(7) 0.0247(7) -0.0001(5) 0.0032(5) -0.0022(5)
C00S 0.0184(6) 0.0326(8) 0.0270(7) -0.0022(6) 0.0032(5) 0.0000(5)
C00T 0.0229(6) 0.0232(7) 0.0188(6) 0.0036(5) -0.0010(5) -0.0059(5)
C00U 0.0414(8) 0.0177(6) 0.0224(7) -0.0014(5) 0.0049(6) -0.0017(6)
C00V 0.0212(6) 0.0293(7) 0.0224(6) -0.0019(5) 0.0012(5) 0.0075(5)
C00W 0.0258(7) 0.0202(6) 0.0249(7) -0.0063(5) 0.0037(5) 0.0013(5)
C00X 0.0235(7) 0.0320(7) 0.0249(7) -0.0024(6) 0.0058(5) -0.0056(6)
C00Y 0.0361(8) 0.0277(7) 0.0220(7) -0.0001(6) 0.0069(6) -0.0005(6)
C00Z 0.0402(8) 0.0320(8) 0.0244(7) -0.0052(6) 0.0072(6) -0.0144(7)
C010 0.0363(8) 0.0240(7) 0.0242(7) -0.0003(5) -0.0007(6) -0.0059(6)
C011 0.0279(7) 0.0313(7) 0.0208(6) 0.0025(5) 0.0061(5) -0.0003(6)
C012 0.0241(7) 0.0314(7) 0.0224(7) -0.0059(6) 0.0006(5) 0.0055(6)
C013 0.0334(7) 0.0303(7) 0.0201(7) 0.0054(6) -0.0052(5) -0.0041(6)
C014 0.0241(7) 0.0282(7) 0.0336(8) 0.0040(6) 0.0011(6) -0.0046(6)
C015 0.0226(6) 0.0345(8) 0.0263(7) -0.0058(6) 0.0057(5) 0.0004(6)
C016 0.0397(8) 0.0219(7) 0.0223(7) 0.0017(5) 0.0055(6) -0.0053(6)
C017 0.0388(8) 0.0368(8) 0.0212(7) 0.0108(6) -0.0010(6) -0.0100(7)
C018 0.0237(7) 0.0426(9) 0.0362(8) 0.0098(7) -0.0006(6) -0.0001(6)
C019 0.0541(10) 0.0313(8) 0.0239(7) -0.0009(6) -0.0029(7) -0.0178(7)
C01B 0.0409(9) 0.0242(7) 0.0524(10) -0.0171(7) 0.0175(8) -0.0080(7)
C01C 0.0654(11) 0.0324(8) 0.0280(8) -0.0086(6) 0.0172(8) -0.0266(8)
C01D 0.0665(11) 0.0182(7) 0.0350(9) 0.0012(6) 0.0069(8) 0.0022(7)
C01F 0.0841(14) 0.0171(7) 0.0338(9) -0.0018(6) 0.0172(9) -0.0119(8)
C01G 0.0407(9) 0.0333(9) 0.0566(11) -0.0233(8) 0.0225(8) -0.0048(7)
C01H 0.0288(8) 0.0604(11) 0.0343(9) -0.0191(8) -0.0009(6) 0.0155(7)

loop_
_atom_type_symbol
_atom_type_description
_atom_type_scat_dispersion_real
_atom_type_scat_dispersion_imag
_atom_type_scat_source
C C 0.0181 0.0091 'International Tables Vol C Tables 4.2.6.8 and 6.1.1.4'
H H 0.0000 0.0000 'International Tables Vol C Tables 4.2.6.8 and 6.1.1.4'
B B 0.0090 0.0039 'International Tables Vol C Tables 4.2.6.8 and 6.1.1.4'
N N 0.0311 0.0180 'International Tables Vol C Tables 4.2.6.8 and 6.1.1.4'
O O 0.0492 0.0322 'International Tables Vol C Tables 4.2.6.8 and 6.1.1.4'
Ni Ni -3.0029 0.5091 'International Tables Vol C Tables 4.2.6.8 and 6.1.1.4'

loop_
_geom_angle_atom_site_label_1
_geom_angle_atom_site_label_2
_geom_angle_atom_site_label_3
_geom_angle
_geom_angle_site_symmetry_1
_geom_angle_site_symmetry_3
_geom_angle_publ_flag
C00C Ni01 C00E 99.47(5) . . ?
C00C Ni01 C00H 148.69(5) . . ?
C00E Ni01 C00H 111.80(5) . . ?
C00C Ni01 C00L 107.70(5) . . ?
C00E Ni01 C00L 150.82(5) . . ?
C00H Ni01 C00L 42.16(5) . . ?
C00C Ni01 B1 139.51(5) . . ?
C00E Ni01 B1 94.07(5) . . ?
C00H Ni01 B1 39.83(5) . . ?
C00L Ni01 B1 72.11(5) . . ?
O003 B1 O002 108.39(10) . . ?
O003 B1 C00H 128.61(11) . . ?
O002 B1 C00H 122.78(11) . . ?
O003 B1 Ni01 94.22(8) . . ?
O002 B1 Ni01 128.82(9) . . ?
C00H B1 Ni01 58.22(6) . . ?
C00A O002 B1 105.87(10) . . ?
O004 B2 O005 108.97(11) . . ?
O004 B2 C00L 128.68(12) . . ?
O005 B2 C00L 122.08(12) . . ?
C00B O003 B1 105.99(10) . . ?
C00G O004 B2 106.14(11) . . ?
C00U O005 B2 105.90(11) . . ?
C00C N006 C00J 111.81(11) . . ?
C00C N006 C00Q 120.86(11) . . ?
C00J N006 C00Q 127.34(11) . . ?
C00E N007 C00W 111.85(11) . . ?
C00E N007 C00O 121.64(11) . . ?
C00W N007 C00O 126.41(11) . . ?
C00E N008 C00M 111.62(10) . . ?
C00E N008 C00N 122.94(10) . . ?
C00M N008 C00N 125.29(11) . . ?
C00C N009 C00F 111.32(11) . . ?
C00C N009 C00T 122.30(10) . . ?
C00F N009 C00T 125.96(11) . . ?
O002 C00A C00I 128.75(12) . . ?
O002 C00A C00B 109.74(11) . . ?
C00I C00A C00B 121.51(12) . . ?
O003 C00B C00R 127.91(12) . . ?
O003 C00B C00A 110.01(11) . . ?
C00R C00B C00A 122.06(12) . . ?
N006 C00C N009 103.59(10) . . ?
N006 C00C Ni01 125.19(9) . . ?
N009 C00C Ni01 130.78(9) . . ?
C00H C00D C00K 110.58(10) . . ?
C00H C00D H00A 109.5 . . ?
C00K C00D H00A 109.5 . . ?
C00H C00D H00B 109.5 . . ?
C00K C00D H00B 109.5 . . ?
H00A C00D H00B 108.1 . . ?
N007 C00E N008 103.30(10) . . ?
N007 C00E Ni01 128.08(9) . . ?
N008 C00E Ni01 128.16(9) . . ?
C00J C00F N009 106.70(11) . . ?
C00J C00F C017 126.91(12) . . ?
N009 C00F C017 126.23(12) . . ?
O004 C00G C00Z 128.76(14) . . ?
O004 C00G C00U 109.40(12) . . ?
C00Z C00G C00U 121.83(14) . . ?
C00L C00H B1 121.28(11) . . ?
C00L C00H C00D 122.32(11) . . ?
B1 C00H C00D 115.72(11) . . ?
C00L C00H Ni01 70.03(7) . . ?
B1 C00H Ni01 81.94(7) . . ?
C00D C00H Ni01 128.07(8) . . ?
C00A C00I C00V 116.99(12) . . ?
C00A C00I H00I 121.5 . . ?
C00V C00I H00I 121.5 . . ?
C00F C00J N006 106.58(11) . . ?
C00F C00J C013 127.68(12) . . ?
N006 C00J C013 125.70(12) . . ?
C011 C00K C00D 113.65(11) . . ?
C011 C00K H00C 108.8 . . ?
C00D C00K H00C 108.8 . . ?
C011 C00K H00D 108.8 . . ?
C00D C00K H00D 108.8 . . ?
H00C C00K H00D 107.7 . . ?
C00H C00L B2 123.63(11) . . ?
C00H C00L C00P 119.39(11) . . ?
B2 C00L C00P 111.94(11) . . ?
C00H C00L Ni01 67.81(7) . . ?
B2 C00L Ni01 115.88(9) . . ?
C00P C00L Ni01 109.00(8) . . ?
C00W C00M N008 106.56(11) . . ?
C00W C00M C01B 126.98(13) . . ?
N008 C00M C01B 126.45(12) . . ?
N008 C00N C016 111.56(11) . . ?
N008 C00N C00X 112.12(10) . . ?
C016 C00N C00X 111.49(11) . . ?
N008 C00N H00N 107.1 . . ?
C016 C00N H00N 107.1 . . ?
C00X C00N H00N 107.1 . . ?
N007 C00O C00Y 110.85(11) . . ?
N007 C00O C015 112.86(11) . . ?
C00Y C00O C015 112.11(11) . . ?
N007 C00O H00O 106.9 . . ?
C00Y C00O H00O 106.9 . . ?
C015 C00O H00O 106.9 . . ?
C012 C00P C00L 115.05(11) . . ?
C012 C00P H00E 108.5 . . ?
C00L C00P H00E 108.5 . . ?
C012 C00P H00F 108.5 . . ?
C00L C00P H00F 108.5 . . ?
H00E C00P H00F 107.5 . . ?
N006 C00Q C019 111.32(12) . . ?
N006 C00Q C018 112.30(12) . . ?
C019 C00Q C018 113.28(13) . . ?
N006 C00Q H00Q 106.5 . . ?
C019 C00Q H00Q 106.5 . . ?
C018 C00Q H00Q 106.5 . . ?
C00B C00R C00S 116.83(13) . . ?
C00B C00R H00R 121.6 . . ?
C00S C00R H00R 121.6 . . ?
C00V C00S C00R 121.22(13) . . ?
C00V C00S H00S 119.4 . . ?
C00R C00S H00S 119.4 . . ?
N009 C00T C010 110.80(11) . . ?
N009 C00T C014 114.05(11) . . ?
C010 C00T C014 110.81(11) . . ?
N009 C00T H00T 106.9 . . ?
C010 C00T H00T 106.9 . . ?
C014 C00T H00T 106.9 . . ?
O005 C00U C01D 128.20(15) . . ?
O005 C00U C00G 109.57(12) . . ?
C01D C00U C00G 122.20(15) . . ?
C00S C00V C00I 121.36(13) . . ?
C00S C00V H00V 119.3 . . ?
C00I C00V H00V 119.3 . . ?
C00M C00W N007 106.67(11) . . ?
C00M C00W C01G 127.68(13) . . ?
N007 C00W C01G 125.64(13) . . ?
C00N C00X H00G 109.5 . . ?
C00N C00X H00H 109.5 . . ?
H00G C00X H00H 109.5 . . ?
C00N C00X H00J 109.5 . . ?
H00G C00X H00J 109.5 . . ?
H00H C00X H00J 109.5 . . ?
C00O C00Y H00K 109.5 . . ?
C00O C00Y H00L 109.5 . . ?
H00K C00Y H00L 109.5 . . ?
C00O C00Y H00M 109.5 . . ?
H00K C00Y H00M 109.5 . . ?
H00L C00Y H00M 109.5 . . ?
C00G C00Z C01C 116.37(16) . . ?
C00G C00Z H00Z 121.8 . . ?
C01C C00Z H00Z 121.8 . . ?
C00T C010 H01A 109.5 . . ?
C00T C010 H01B 109.5 . . ?
H01A C010 H01B 109.5 . . ?
C00T C010 H01C 109.5 . . ?
H01A C010 H01C 109.5 . . ?
H01B C010 H01C 109.5 . . ?
C00K C011 H01D 109.5 . . ?
C00K C011 H01E 109.5 . . ?
H01D C011 H01E 109.5 . . ?
C00K C011 H01F 109.5 . . ?
H01D C011 H01F 109.5 . . ?
H01E C011 H01F 109.5 . . ?
C01H C012 C00P 112.98(12) . . ?
C01H C012 H01G 109.0 . . ?
C00P C012 H01G 109.0 . . ?
C01H C012 H01H 109.0 . . ?
C00P C012 H01H 109.0 . . ?
H01G C012 H01H 107.8 . . ?
C00J C013 H01I 109.5 . . ?
C00J C013 H01J 109.5 . . ?
H01I C013 H01J 109.5 . . ?
C00J C013 H01K 109.5 . . ?
H01I C013 H01K 109.5 . . ?
H01J C013 H01K 109.5 . . ?
C00T C014 H01L 109.5 . . ?
C00T C014 H01M 109.5 . . ?
H01L C014 H01M 109.5 . . ?
C00T C014 H01N 109.5 . . ?
H01L C014 H01N 109.5 . . ?
H01M C014 H01N 109.5 . . ?
C00O C015 H01O 109.5 . . ?
C00O C015 H01P 109.5 . . ?
H01O C015 H01P 109.5 . . ?
C00O C015 H01Q 109.5 . . ?
H01O C015 H01Q 109.5 . . ?
H01P C015 H01Q 109.5 . . ?
C00N C016 H01R 109.5 . . ?
C00N C016 H01S 109.5 . . ?
H01R C016 H01S 109.5 . . ?
C00N C016 H01T 109.5 . . ?
H01R C016 H01T 109.5 . . ?
H01S C016 H01T 109.5 . . ?
C00F C017 H01U 109.5 . . ?
C00F C017 H01V 109.5 . . ?
H01U C017 H01V 109.5 . . ?
C00F C017 H01W 109.5 . . ?
H01U C017 H01W 109.5 . . ?
H01V C017 H01W 109.5 . . ?
C00Q C018 H01X 109.5 . . ?
C00Q C018 H01Y 109.5 . . ?
H01X C018 H01Y 109.5 . . ?
C00Q C018 H01Z 109.5 . . ?
H01X C018 H01Z 109.5 . . ?
H01Y C018 H01Z 109.5 . . ?
C00Q C019 H010 109.5 . . ?
C00Q C019 H011 109.5 . . ?
H010 C019 H011 109.5 . . ?
C00Q C019 H012 109.5 . . ?
H010 C019 H012 109.5 . . ?
H011 C019 H012 109.5 . . ?
C00M C01B H013 109.5 . . ?
C00M C01B H014 109.5 . . ?
H013 C01B H014 109.5 . . ?
C00M C01B H015 109.5 . . ?
H013 C01B H015 109.5 . . ?
H014 C01B H015 109.5 . . ?
C01F C01C C00Z 121.57(16) . . ?
C01F C01C H016 119.2 . . ?
C00Z C01C H016 119.2 . . ?
C00U C01D C01F 116.55(17) . . ?
C00U C01D H017 121.7 . . ?
C01F C01D H017 121.7 . . ?
C01C C01F C01D 121.47(15) . . ?
C01C C01F H018 119.3 . . ?
C01D C01F H018 119.3 . . ?
C00W C01G H019 109.5 . . ?
C00W C01G H020 109.5 . . ?
H019 C01G H020 109.5 . . ?
C00W C01G H021 109.5 . . ?
H019 C01G H021 109.5 . . ?
H020 C01G H021 109.5 . . ?
C012 C01H H022 109.5 . . ?
C012 C01H H023 109.5 . . ?
H022 C01H H023 109.5 . . ?
C012 C01H H024 109.5 . . ?
H022 C01H H024 109.5 . . ?
H023 C01H H024 109.5 . . ?

loop_
_geom_bond_atom_site_label_1
_geom_bond_atom_site_label_2
_geom_bond_distance
_geom_bond_site_symmetry_2
_geom_bond_publ_flag
Ni01 C00C 1.9517(13) . ?
Ni01 C00E 1.9560(13) . ?
Ni01 C00H 2.0070(12) . ?
Ni01 C00L 2.0373(12) . ?
Ni01 B1 2.3376(14) . ?
B1 O003 1.4301(17) . ?
B1 O002 1.4320(16) . ?
B1 C00H 1.5122(18) . ?
O002 C00A 1.3696(15) . ?
B2 O004 1.4076(18) . ?
B2 O005 1.4161(17) . ?
B2 C00L 1.5188(19) . ?
O003 C00B 1.3647(15) . ?
O004 C00G 1.3759(16) . ?
O005 C00U 1.3736(18) . ?
N006 C00C 1.3661(16) . ?
N006 C00J 1.3943(17) . ?
N006 C00Q 1.4705(17) . ?
N007 C00E 1.3679(16) . ?
N007 C00W 1.3955(17) . ?
N007 C00O 1.4717(17) . ?
N008 C00E 1.3717(16) . ?
N008 C00M 1.3990(17) . ?
N008 C00N 1.4749(16) . ?
N009 C00C 1.3703(17) . ?
N009 C00F 1.3997(17) . ?
N009 C00T 1.4782(16) . ?
C00A C00I 1.3769(18) . ?
C00A C00B 1.3917(18) . ?
C00B C00R 1.3758(19) . ?
C00D C00H 1.5216(17) . ?
C00D C00K 1.5360(17) . ?
C00D H00A 0.9700 . ?
C00D H00B 0.9700 . ?
C00F C00J 1.350(2) . ?
C00F C017 1.4973(19) . ?
C00G C00Z 1.377(2) . ?
C00G C00U 1.381(2) . ?
C00H C00L 1.4550(17) . ?
C00I C00V 1.4006(19) . ?
C00I H00I 0.9300 . ?
C00J C013 1.4994(18) . ?
C00K C011 1.5264(18) . ?
C00K H00C 0.9700 . ?
C00K H00D 0.9700 . ?
C00L C00P 1.5388(17) . ?
C00M C00W 1.350(2) . ?
C00M C01B 1.496(2) . ?
C00N C016 1.5267(19) . ?
C00N C00X 1.5281(19) . ?
C00N H00N 0.9800 . ?
C00O C00Y 1.5244(19) . ?
C00O C015 1.5293(19) . ?
C00O H00O 0.9800 . ?
C00P C012 1.5387(18) . ?
C00P H00E 0.9700 . ?
C00P H00F 0.9700 . ?
C00Q C019 1.518(2) . ?
C00Q C018 1.525(2) . ?
C00Q H00Q 0.9800 . ?
C00R C00S 1.401(2) . ?
C00R H00R 0.9300 . ?
C00S C00V 1.387(2) . ?
C00S H00S 0.9300 . ?
C00T C010 1.5258(19) . ?
C00T C014 1.528(2) . ?
C00T H00T 0.9800 . ?
C00U C01D 1.377(2) . ?
C00V H00V 0.9300 . ?
C00W C01G 1.494(2) . ?
C00X H00G 0.9600 . ?
C00X H00H 0.9600 . ?
C00X H00J 0.9600 . ?
C00Y H00K 0.9600 . ?
C00Y H00L 0.9600 . ?
C00Y H00M 0.9600 . ?
C00Z C01C 1.404(2) . ?
C00Z H00Z 0.9300 . ?
C010 H01A 0.9600 . ?
C010 H01B 0.9600 . ?
C010 H01C 0.9600 . ?
C011 H01D 0.9600 . ?
C011 H01E 0.9600 . ?
C011 H01F 0.9600 . ?
C012 C01H 1.510(2) . ?
C012 H01G 0.9700 . ?
C012 H01H 0.9700 . ?
C013 H01I 0.9600 . ?
C013 H01J 0.9600 . ?
C013 H01K 0.9600 . ?
C014 H01L 0.9600 . ?
C014 H01M 0.9600 . ?
C014 H01N 0.9600 . ?
C015 H01O 0.9600 . ?
C015 H01P 0.9600 . ?
C015 H01Q 0.9600 . ?
C016 H01R 0.9600 . ?
C016 H01S 0.9600 . ?
C016 H01T 0.9600 . ?
C017 H01U 0.9600 . ?
C017 H01V 0.9600 . ?
C017 H01W 0.9600 . ?
C018 H01X 0.9600 . ?
C018 H01Y 0.9600 . ?
C018 H01Z 0.9600 . ?
C019 H010 0.9600 . ?
C019 H011 0.9600 . ?
C019 H012 0.9600 . ?
C01B H013 0.9600 . ?
C01B H014 0.9600 . ?
C01B H015 0.9600 . ?
C01C C01F 1.378(3) . ?
C01C H016 0.9300 . ?
C01D C01F 1.395(3) . ?
C01D H017 0.9300 . ?
C01F H018 0.9300 . ?
C01G H019 0.9600 . ?
C01G H020 0.9600 . ?
C01G H021 0.9600 . ?
C01H H022 0.9600 . ?
C01H H023 0.9600 . ?
C01H H024 0.9600 . ?
